data_1507285
loop_
_publ_author_name
'Benati, Luisa'
'Calestani, Gianluca'
'Leardini, Rino'
'Minozzi, Matteo'
'Nanni, Daniele'
'Spagnolo, Piero'
'Strazzari, Samantha'

_publ_section_title
;
 Generation and intramolecular reactivity of acyl radicals from
 alkynylthiol esters under reducing tin-free conditions.
;
_journal_issue 8
_journal_name_full 'Organic letters'
_journal_page_first 1313
_journal_page_last 1316
_journal_paper_doi 10.1021/ol034252r
_journal_volume 5
_journal_year 2003
_chemical_formula_sum 'C21 H20 N2 O2 S'
_chemical_formula_weight 364.46
_space_group_IT_number 33
_symmetry_cell_setting orthorhombic
_symmetry_space_group_name_Hall 'P 2c -2n'
_symmetry_space_group_name_H-M 'P n a 21'
_atom_sites_solution_hydrogens difmap
_atom_sites_solution_primary direct
_atom_sites_solution_secondary difmap
_cell_angle_alpha 90.00(0)
_cell_angle_beta 90.00(0)
_cell_angle_gamma 90.00(0)
_cell_formula_units_Z 4.00
_cell_length_a 15.107(2)
_cell_length_b 6.180(1)
_cell_length_c 19.739(3)
_cell_measurement_reflns_used 24
_cell_measurement_temperature 293
_cell_measurement_theta_max 37.8
_cell_measurement_theta_min 22.1
_cell_volume 1842.9(5)
_computing_cell_refinement 'Belletti et al., 1993'
_computing_data_collection 'Belletti, Cantoni & Pasquinelli,1993'
_computing_data_reduction 'DIFAU (Belletti et al.)'
_computing_molecular_graphics 'ORTEP3.2 (Farrugia, 1997)'
_computing_publication_material 'PARST (Nardelli, 1983)'
_computing_structure_refinement 'SHELXL93 (Sheldrick, 1993)'
_computing_structure_solution 'SIR97 (Altomare et al., 1998)'
_diffrn_ambient_temperature 293
_diffrn_measurement_device 'Enraf-Nonius CAD4'
_diffrn_measurement_method omega/2theta
_diffrn_radiation_monochromator graphite
_diffrn_radiation_source fine-focussealedtube
_diffrn_radiation_type CuK\a
_diffrn_radiation_wavelength 1.54178
_diffrn_reflns_av_R_equivalents 0.0000
_diffrn_reflns_av_sigmaI/netI 0.0201
_diffrn_reflns_limit_h_max 18
_diffrn_reflns_limit_h_min 0
_diffrn_reflns_limit_k_max 7
_diffrn_reflns_limit_k_min 0
_diffrn_reflns_limit_l_max 24
_diffrn_reflns_limit_l_min -24
_diffrn_reflns_number 3496
_diffrn_reflns_theta_max 70.04
_diffrn_reflns_theta_min 4.48
_diffrn_standards_decay_% 0.1
_diffrn_standards_interval_count 100
_diffrn_standards_number 3
_exptl_absorpt_coefficient_mu 1.6984
_exptl_absorpt_correction_T_max 1.000
_exptl_absorpt_correction_T_min 0.978
_exptl_absorpt_correction_type none
_exptl_crystal_colour yellow
_exptl_crystal_density_diffrn 1.3136
_exptl_crystal_density_meas ?
_exptl_crystal_density_method not_measured
_exptl_crystal_description prism
_exptl_crystal_F_000 768.0
_exptl_crystal_size_max 0.27
_exptl_crystal_size_mid 0.24
_exptl_crystal_size_min 0.23
_refine_diff_density_max 0.910
_refine_diff_density_min -0.238
_refine_diff_density_rms 0.096
_refine_ls_abs_structure_details 'Flack H D (1983), Acta Cryst. A39, 876-881'
_refine_ls_abs_structure_Flack 0.14(5)
_refine_ls_extinction_method none
_refine_ls_goodness_of_fit_all 1.015
_refine_ls_goodness_of_fit_ref 1.042
_refine_ls_hydrogen_treatment noref
_refine_ls_matrix_type full
_refine_ls_number_parameters 236
_refine_ls_number_reflns 3386
_refine_ls_number_restraints 3
_refine_ls_restrained_S_all 1.080
_refine_ls_restrained_S_obs 1.053
_refine_ls_R_factor_all 0.1000
_refine_ls_R_factor_gt 0.0882
_refine_ls_shift/esd_mean 0.001
_refine_ls_shift/su_max -0.013
_refine_ls_structure_factor_coef Fsqd
_refine_ls_weighting_details 'calc w=1/[\s^2^(Fo^2^)+(0.2031P)^2^+0.0000P] where P=(Fo^2^+2Fc^2^)/3'
_refine_ls_weighting_scheme calc
_refine_ls_wR_factor_all 0.2615
_refine_ls_wR_factor_ref 0.2287
_reflns_number_gt 2821
_reflns_number_total 3496
_reflns_threshold_expression '>2 sigma(I)'
_cod_data_source_file ol034252rsi20030212_104953.cif
_cod_data_source_block lb402
_cod_depositor_comments
;
The following automatic conversions were performed:

'_exptl_crystal_density_meas' value 'not_measured' was changed to '?'
- the value is perceived as not measured.

Automatic conversion script
Id: cif_fix_values 3008 2015-01-20 13:52:24Z robertas 
;
_cod_original_sg_symbol_H-M Pna21
_cod_original_formula_sum 'C21 H20 N2 O2 S1'
_cod_database_code 1507285

loop_
_symmetry_equiv_pos_as_xyz
'x, y, z'
'-x, -y, z+1/2'
'-x+1/2, y+1/2, z+1/2'
'x+1/2, -y+1/2, z'

loop_
_atom_site_aniso_label
_atom_site_aniso_U_11
_atom_site_aniso_U_22
_atom_site_aniso_U_33
_atom_site_aniso_U_23
_atom_site_aniso_U_13
_atom_site_aniso_U_12
S1 0.0880(9) 0.1416(14) 0.0661(7) -0.0013(8) -0.0104(7) 0.0302(9)
O1A 0.1005(26) 0.0669(19) 0.0854(24) -0.0002(16) -0.0243(19) -0.0204(18)
O1B 0.1003(25) 0.0554(18) 0.0912(25) -0.0087(16) 0.0134(20) -0.0105(15)
N1A 0.0591(18) 0.0496(18) 0.0547(17) 0.0032(14) -0.0078(14) -0.0009(14)
N1B 0.0553(18) 0.0585(19) 0.0585(20) -0.0026(15) 0.0057(13) 0.0038(14)
C1 0.0711(32) 0.1220(50) 0.1262(55) -0.0117(41) -0.0193(32) 0.0205(34)
C2 0.0779(34) 0.1269(56) 0.1069(46) -0.0082(44) 0.0215(30) 0.0172(35)
C3 0.0767(26) 0.0748(28) 0.0454(20) -0.0038(17) 0.0037(19) 0.0189(21)
C4 0.0592(19) 0.0609(19) 0.0619(20) 0.0008(22) -0.0035(19) -0.0001(15)
C5 0.0536(16) 0.0708(22) 0.0522(16) 0.0000(20) -0.0035(18) 0.0053(15)
C6A 0.0621(22) 0.0569(23) 0.0559(21) 0.0021(17) 0.0004(17) 0.0011(18)
C7A 0.0536(19) 0.0560(21) 0.0529(20) -0.0033(15) -0.0012(14) 0.0094(15)
C8A 0.0688(26) 0.0673(25) 0.0595(23) 0.0016(19) 0.0016(19) 0.0122(22)
C9A 0.0773(32) 0.1047(45) 0.0633(28) 0.0000(25) -0.0163(22) 0.0283(31)
C10A 0.0632(26) 0.1075(43) 0.0813(31) -0.0055(28) -0.0277(22) 0.0027(28)
C11A 0.0650(26) 0.0802(32) 0.0982(38) -0.0034(28) -0.0178(25) -0.0069(24)
C12A 0.0532(20) 0.0577(22) 0.0661(22) 0.0000(17) -0.0077(16) 0.0027(16)
C13A 0.0719(27) 0.0604(27) 0.0725(30) 0.0030(20) -0.0129(21) 0.0012(20)
C6B 0.0592(21) 0.0576(23) 0.0648(26) 0.0038(18) 0.0034(16) 0.0113(18)
C7B 0.0514(18) 0.0641(24) 0.0555(19) 0.0036(17) 0.0010(16) 0.0046(17)
C8B 0.0611(23) 0.0726(27) 0.0719(28) 0.0092(22) 0.0095(19) -0.0019(22)
C9B 0.0668(27) 0.0996(41) 0.0780(32) 0.0133(28) 0.0161(22) 0.0159(27)
C10B 0.0712(28) 0.0952(37) 0.0642(28) -0.0099(24) 0.0058(21) 0.0149(25)
C11B 0.0819(30) 0.0688(27) 0.0671(26) -0.0079(22) 0.0037(22) 0.0080(24)
C12B 0.0598(22) 0.0608(23) 0.0565(22) -0.0028(18) 0.0011(17) 0.0058(18)
C13B 0.0623(22) 0.0580(22) 0.0635(24) 0.0001(18) 0.0098(18) -0.0019(18)

loop_
_atom_site_label
_atom_site_fract_x
_atom_site_fract_y
_atom_site_fract_z
_atom_site_U_iso_or_equiv
_atom_site_thermal_displace_type
_atom_site_aniso_ratio
_atom_site_occupancy
S1 -0.0365(1) 0.0066(3) 0.3139(1) 0.0985(6) aniso 2.59 1.0000
O1A -0.1725(3) 0.5782(6) 0.1540(2) 0.0843(13) aniso 2.34 1.0000
O1B -0.2921(3) -0.0734(5) 0.3091(2) 0.0823(13) aniso 2.17 1.0000
N1A -0.2186(2) 0.2366(6) 0.1801(2) 0.0545(10) aniso 1.39 1.0000
N1B -0.2155(2) 0.2440(6) 0.3023(2) 0.0574(11) aniso 1.29 1.0000
C1 0.0618(5) -0.0526(14) 0.2654(5) 0.1064(27) aniso 2.42 1.0000
C2 0.0317(4) -0.1391(13) 0.1999(4) 0.1039(26) aniso 2.17 1.0000
C3 -0.0420(3) 0.0029(8) 0.1757(2) 0.0657(14) aniso 2.18 1.0000
C4 -0.1082(3) 0.0084(6) 0.2394(3) 0.0606(12) aniso 1.13 1.0000
C5 -0.1632(2) 0.2132(7) 0.2398(2) 0.0589(12) aniso 1.48 1.0000
C6A -0.2184(3) 0.4231(7) 0.1438(2) 0.0583(12) aniso 1.15 1.0000
C7A -0.2855(3) 0.3945(7) 0.0893(2) 0.0542(12) aniso 1.45 1.0000
C8A -0.3100(4) 0.5351(8) 0.0385(3) 0.0652(15) aniso 1.44 1.0000
C9A -0.3755(4) 0.4683(11) -0.0060(3) 0.0818(21) aniso 2.63 1.0000
C10A -0.4134(4) 0.2716(11) 0.0005(3) 0.0840(20) aniso 2.58 1.0000
C11A -0.3910(4) 0.1287(9) 0.0523(3) 0.0811(19) aniso 1.93 1.0000
C12A -0.3240(3) 0.1933(7) 0.0965(2) 0.0590(13) aniso 1.43 1.0000
C13A -0.2837(3) 0.0782(8) 0.1556(3) 0.0683(16) aniso 1.50 1.0000
C6B -0.2747(3) 0.1020(7) 0.3294(2) 0.0605(13) aniso 1.55 1.0000
C7B -0.3134(3) 0.2180(7) 0.3893(2) 0.0570(12) aniso 1.34 1.0000
C8B -0.3777(3) 0.1462(9) 0.4350(3) 0.0685(14) aniso 1.56 1.0000
C9B -0.4020(4) 0.2889(10) 0.4862(3) 0.0815(20) aniso 2.12 1.0000
C10B -0.3639(4) 0.4903(11) 0.4912(3) 0.0769(18) aniso 1.91 1.0000
C11B -0.3017(4) 0.5614(9) 0.4456(3) 0.0726(16) aniso 1.50 1.0000
C12B -0.2764(3) 0.4178(7) 0.3944(2) 0.0591(13) aniso 1.26 1.0000
C13B -0.2105(3) 0.4472(8) 0.3388(2) 0.0613(14) aniso 1.38 1.0000
H1A 0.09650(0) 0.07770(0) 0.25870(0) 0.1277(0) iso 1.00 1.0000
H1B 0.09800(0) -0.15840(0) 0.28880(0) 0.1277(0) iso 1.00 1.0000
H2A 0.01090(0) -0.28670(0) 0.20520(0) 0.1247(0) iso 1.00 1.0000
H2B 0.07990(0) -0.13850(0) 0.16750(0) 0.1247(0) iso 1.00 1.0000
H3A -0.07070(0) -0.05810(0) 0.13610(0) 0.0788(0) iso 1.00 1.0000
H3B -0.02060(0) 0.14680(0) 0.16490(0) 0.0788(0) iso 1.00 1.0000
H4 -0.14660(0) -0.11940(0) 0.23920(0) 0.0728(0) iso 1.00 1.0000
H5 -0.12090(0) 0.33330(0) 0.23830(0) 0.0706(0) iso 1.00 1.0000
H8A -0.28350(0) 0.67020(0) 0.03430(0) 0.0782(0) iso 1.00 1.0000
H9A -0.39350(0) 0.55990(0) -0.04070(0) 0.0981(0) iso 1.00 1.0000
H10A -0.45620(0) 0.22990(0) -0.03070(0) 0.1008(0) iso 1.00 1.0000
H11A -0.41940(0) -0.00390(0) 0.05720(0) 0.0974(0) iso 1.00 1.0000
H13A -0.32770(0) 0.04640(0) 0.19000(0) 0.0819(0) iso 1.00 1.0000
H13B -0.25520(0) -0.05530(0) 0.14170(0) 0.0819(0) iso 1.00 1.0000
H8B -0.40300(0) 0.00960(0) 0.43130(0) 0.0822(0) iso 1.00 1.0000
H9B -0.44470(0) 0.24740(0) 0.51760(0) 0.0978(0) iso 1.00 1.0000
H10B -0.38070(0) 0.58110(0) 0.52650(0) 0.0922(0) iso 1.00 1.0000
H11B -0.27740(0) 0.69930(0) 0.44870(0) 0.0871(0) iso 1.00 1.0000
H13C -0.22650(0) 0.56790(0) 0.30980(0) 0.0735(0) iso 1.00 1.0000
H13D -0.15160(0) 0.47120(0) 0.35670(0) 0.0735(0) iso 1.00 1.0000

loop_
_atom_type_symbol
_atom_type_description
_atom_type_scat_dispersion_real
_atom_type_scat_dispersion_imag
_atom_type_scat_source
C C 0.0181 0.0091 'International Tables Vol C Tables 4.2.6.8 and 6.1.1.4'
H H 0.0000 0.0000 'International Tables Vol C Tables 4.2.6.8 and 6.1.1.4'
N N 0.0311 0.0180 'International Tables Vol C Tables 4.2.6.8 and 6.1.1.4'
O O 0.0492 0.0322 'International Tables Vol C Tables 4.2.6.8 and 6.1.1.4'
S S 0.3331 0.5567 'International Tables Vol C Tables 4.2.6.8 and 6.1.1.4'

loop_
_geom_angle_atom_site_label_1
_geom_angle_atom_site_label_2
_geom_angle_atom_site_label_3
_geom_angle
_geom_angle_publ_flag
C1 S1 C4 93.6(3) yes
C5 N1A C6A 120.8(4) yes
C5 N1A C13A 125.9(3) yes
C6A N1A C13A 113.2(4) yes
C5 N1B C6B 126.6(3) yes
C5 N1B C13B 119.9(3) yes
C6B N1B C13B 113.4(4) yes
S1 C1 C2 106.6(6) yes
C1 C2 C3 107.3(6) yes
C2 C3 C4 103.1(4) yes
S1 C4 C3 105.1(4) yes
S1 C4 C5 109.1(3) yes
C3 C4 C5 111.3(3) yes
N1A C5 N1B 110.9(3) yes
N1A C5 C4 113.3(3) yes
N1B C5 C4 113.9(3) yes
O1A C6A N1A 126.2(4) yes
O1A C6A C7A 127.6(4) yes
N1A C6A C7A 106.2(3) yes
C6A C7A C8A 129.4(4) yes
C6A C7A C12A 108.6(4) yes
C8A C7A C12A 122.0(4) yes
C7A C8A C9A 117.7(5) yes
C8A C9A C10A 120.7(6) yes
C9A C10A C11A 122.5(6) yes
C10A C11A C12A 117.0(5) yes
C7A C12A C11A 120.0(4) yes
C7A C12A C13A 109.7(4) yes
C11A C12A C13A 130.3(4) yes
N1A C13A C12A 102.3(4) yes
O1B C6B N1B 127.0(4) yes
O1B C6B C7B 128.1(4) yes
N1B C6B C7B 104.9(4) yes
C6B C7B C8B 128.9(4) yes
C6B C7B C12B 109.4(4) yes
C8B C7B C12B 121.8(4) yes
C7B C8B C9B 116.8(5) yes
C8B C9B C10B 121.1(6) yes
C9B C10B C11B 121.9(6) yes
C10B C11B C12B 117.2(5) yes
C7B C12B C11B 121.2(4) yes
C7B C12B C13B 109.3(4) yes
C11B C12B C13B 129.5(4) yes
N1B C13B C12B 103.0(3) yes

loop_
_geom_bond_atom_site_label_1
_geom_bond_atom_site_label_2
_geom_bond_distance
_geom_bond_publ_flag
S1 C1 1.804(9) yes
S1 C4 1.826(6) yes
O1A C6A 1.200(6) yes
O1B C6B 1.185(5) yes
N1A C5 1.453(5) yes
N1A C6A 1.357(6) yes
N1A C13A 1.470(6) yes
N1B C5 1.477(5) yes
N1B C6B 1.362(6) yes
N1B C13B 1.450(6) yes
C1 C2 1.471(12) yes
C2 C3 1.496(8) yes
C3 C4 1.607(7) yes
C4 C5 1.514(6) yes
C6A C7A 1.489(6) yes
C7A C8A 1.378(7) yes
C7A C12A 1.380(6) yes
C8A C9A 1.386(9) yes
C9A C10A 1.350(9) yes
C10A C11A 1.393(9) yes
C11A C12A 1.395(7) yes
C12A C13A 1.496(7) yes
C6B C7B 1.501(6) yes
C7B C8B 1.398(7) yes
C7B C12B 1.359(6) yes
C8B C9B 1.391(8) yes
C9B C10B 1.375(9) yes
C10B C11B 1.373(9) yes
C11B C12B 1.398(7) yes
C12B C13B 1.493(6) yes
